data_1546905
loop_
_publ_author_name
'Habraken, Evi R. M.'
'Mens, Lars C.'
'Nieger, Martin'
'Lutz, Martin'
'Ehlers, Andreas W.'
'Slootweg, J. Chris'

_publ_section_title
;
 Reactivity of the geminal phosphinoborane tBu <sub>2</sub> PCH
 <sub>2</sub> BPh <sub>2</sub> towards alkynes, nitriles, and nitrilium
 triflates
;
_journal_issue 36
_journal_name_full 'Dalton Transactions'
_journal_page_first 12284
_journal_page_last 12292
_journal_paper_doi 10.1039/C7DT02570J
_journal_volume 46
_journal_year 2017
_chemical_formula_moiety 'C27 H40 B P'
_chemical_formula_sum 'C27 H40 B P'
_chemical_formula_weight 406.37
_chemical_name_systematic
;
 ((di-tert-butylphosphonio)methyl)(3,3-dimethylbut-1-yn-1-yl)diphenylborate
;
_space_group_crystal_system triclinic
_space_group_IT_number 2
_space_group_name_Hall '-P 1'
_space_group_name_H-M_alt 'P -1'
_symmetry_space_group_name_Hall '-P 1'
_symmetry_space_group_name_H-M 'P -1'
_atom_sites_solution_hydrogens difmap
_atom_sites_solution_primary direct
_atom_sites_solution_secondary difmap
_audit_creation_method SHELXL-2014/7
_audit_update_record
;
2017-06-14 deposited with the CCDC.
2017-08-28 downloaded from the CCDC.
;
_cell_angle_alpha 88.259(1)
_cell_angle_beta 69.614(1)
_cell_angle_gamma 78.174(1)
_cell_formula_units_Z 2
_cell_length_a 10.0726(4)
_cell_length_b 11.0362(4)
_cell_length_c 12.2129(4)
_cell_measurement_reflns_used 9976
_cell_measurement_temperature 123(2)
_cell_measurement_theta_max 27.5
_cell_measurement_theta_min 2.5
_cell_volume 1244.34(8)
_computing_cell_refinement APEX3
_computing_data_collection APEX3
_computing_data_reduction SAINT
_computing_molecular_graphics shelxtl
_computing_publication_material publCIF
_computing_structure_refinement 'SHELXL-2014/7 (Sheldrick, 2014)'
_computing_structure_solution SHELXS-97
_diffrn_ambient_temperature 123(2)
_diffrn_detector_area_resol_mean 10.4167
_diffrn_measured_fraction_theta_full 0.999
_diffrn_measured_fraction_theta_max 0.983
_diffrn_measurement_device_type 'Bruker D8 VENTURE with Photon100 detector'
_diffrn_measurement_method 'rotation in \f and \w, 1\%, shutterless'
_diffrn_radiation_type MoK\a
_diffrn_radiation_wavelength 0.71073
_diffrn_reflns_av_R_equivalents 0.0369
_diffrn_reflns_av_unetI/netI 0.0454
_diffrn_reflns_Laue_measured_fraction_full 0.999
_diffrn_reflns_Laue_measured_fraction_max 0.983
_diffrn_reflns_limit_h_max 12
_diffrn_reflns_limit_h_min -13
_diffrn_reflns_limit_k_max 14
_diffrn_reflns_limit_k_min -14
_diffrn_reflns_limit_l_max 15
_diffrn_reflns_limit_l_min -15
_diffrn_reflns_number 21399
_diffrn_reflns_point_group_measured_fraction_full 0.999
_diffrn_reflns_point_group_measured_fraction_max 0.983
_diffrn_reflns_theta_full 25.242
_diffrn_reflns_theta_max 27.518
_diffrn_reflns_theta_min 2.205
_diffrn_source 'INCOATEC microfocus sealed tube'
_exptl_absorpt_coefficient_mu 0.121
_exptl_absorpt_correction_T_max 0.9956
_exptl_absorpt_correction_T_min 0.9362
_exptl_absorpt_correction_type multi-scan
_exptl_absorpt_process_details 'SADABS (Sheldrick, 2014)'
_exptl_crystal_colour colourless
_exptl_crystal_density_diffrn 1.085
_exptl_crystal_description blocks
_exptl_crystal_F_000 444
_exptl_crystal_size_max 0.240
_exptl_crystal_size_mid 0.120
_exptl_crystal_size_min 0.060
_refine_diff_density_max 0.324
_refine_diff_density_min -0.342
_refine_diff_density_rms 0.047
_refine_ls_extinction_coef 0.0122(17)
_refine_ls_extinction_expression Fc^*^=kFc[1+0.001xFc^2^\l^3^/sin(2\q)]^-1/4^
_refine_ls_extinction_method 'SHELXL-2014/7 (Sheldrick 2014'
_refine_ls_goodness_of_fit_ref 1.056
_refine_ls_hydrogen_treatment mixed
_refine_ls_matrix_type full
_refine_ls_number_parameters 266
_refine_ls_number_reflns 5620
_refine_ls_number_restraints 0
_refine_ls_restrained_S_all 1.056
_refine_ls_R_factor_all 0.0582
_refine_ls_R_factor_gt 0.0408
_refine_ls_shift/su_max 0.000
_refine_ls_shift/su_mean 0.000
_refine_ls_structure_factor_coef Fsqd
_refine_ls_weighting_details 'w=1/[\s^2^(Fo^2^)+(0.0369P)^2^+0.5744P] where P=(Fo^2^+2Fc^2^)/3'
_refine_ls_weighting_scheme calc
_refine_ls_wR_factor_gt 0.0904
_refine_ls_wR_factor_ref 0.0960
_reflns_Friedel_coverage 0.000
_reflns_number_gt 4651
_reflns_number_total 5620
_reflns_threshold_expression 'I > 2\s(I)'
_cod_data_source_file c7dt02570j2.cif
_cod_data_source_block jcs077_compound_2b
_cod_database_code 1546905
_shelx_shelxl_version_number 2014/7
_shelx_space_group_comment
;
The symmetry employed for this shelxl refinement is uniquely defined
by the following loop, which should always be used as a source of
symmetry information in preference to the above space-group names.
They are only intended as comments.
;
_shelx_estimated_absorpt_t_min 0.972
_shelx_estimated_absorpt_t_max 0.993

loop_
_space_group_symop_operation_xyz
'x, y, z'
'-x, -y, -z'

loop_
_atom_site_label
_atom_site_type_symbol
_atom_site_fract_x
_atom_site_fract_y
_atom_site_fract_z
_atom_site_U_iso_or_equiv
_atom_site_adp_type
_atom_site_occupancy
_atom_site_site_symmetry_order
_atom_site_calc_flag
_atom_site_refinement_flags_posn
_atom_site_refinement_flags_adp
P1 P 0.62129(4) 0.70270(3) 0.21930(3) 0.01319(10) Uani 1 1 d . .
H1 H 0.5268(16) 0.7895(13) 0.2931(12) 0.016 Uiso 1 1 d . U
B1 B 0.35367(16) 0.60231(13) 0.27465(12) 0.0144(3) Uani 1 1 d . .
C1 C 0.53450(14) 0.58250(12) 0.20245(11) 0.0153(3) Uani 1 1 d . .
H1A H 0.5528 0.5705 0.1180 0.018 Uiso 1 1 calc R U
H1B H 0.5821 0.5048 0.2278 0.018 Uiso 1 1 calc R U
C2 C 0.75377(15) 0.64436(12) 0.29187(12) 0.0188(3) Uani 1 1 d . .
C3 C 0.67332(16) 0.58075(13) 0.40183(12) 0.0228(3) Uani 1 1 d . .
H3A H 0.5911 0.6411 0.4532 0.034 Uiso 1 1 calc R U
H3B H 0.6381 0.5127 0.3789 0.034 Uiso 1 1 calc R U
H3C H 0.7396 0.5480 0.4434 0.034 Uiso 1 1 calc R U
C4 C 0.88252(16) 0.55068(15) 0.21107(14) 0.0300(4) Uani 1 1 d . .
H4A H 0.8475 0.4832 0.1868 0.045 Uiso 1 1 calc R U
H4B H 0.9342 0.5920 0.1419 0.045 Uiso 1 1 calc R U
H4C H 0.9483 0.5168 0.2528 0.045 Uiso 1 1 calc R U
C5 C 0.8058(2) 0.75108(16) 0.33120(16) 0.0363(4) Uani 1 1 d . .
H5A H 0.7222 0.8101 0.3828 0.054 Uiso 1 1 calc R U
H5B H 0.8712 0.7181 0.3734 0.054 Uiso 1 1 calc R U
H5C H 0.8571 0.7932 0.2625 0.054 Uiso 1 1 calc R U
C6 C 0.68350(15) 0.78660(13) 0.08364(12) 0.0189(3) Uani 1 1 d . .
C7 C 0.55061(17) 0.82808(16) 0.04669(14) 0.0300(4) Uani 1 1 d . .
H7A H 0.4727 0.8802 0.1097 0.045 Uiso 1 1 calc R U
H7B H 0.5767 0.8754 -0.0241 0.045 Uiso 1 1 calc R U
H7C H 0.5177 0.7550 0.0309 0.045 Uiso 1 1 calc R U
C8 C 0.80541(17) 0.70510(16) -0.01463(13) 0.0312(4) Uani 1 1 d . .
H8A H 0.7732 0.6313 -0.0295 0.047 Uiso 1 1 calc R U
H8B H 0.8305 0.7519 -0.0858 0.047 Uiso 1 1 calc R U
H8C H 0.8906 0.6799 0.0086 0.047 Uiso 1 1 calc R U
C9 C 0.7319(2) 0.90280(15) 0.10833(15) 0.0333(4) Uani 1 1 d . .
H9A H 0.6531 0.9542 0.1713 0.050 Uiso 1 1 calc R U
H9B H 0.8169 0.8782 0.1319 0.050 Uiso 1 1 calc R U
H9C H 0.7568 0.9502 0.0375 0.050 Uiso 1 1 calc R U
C10 C 0.27027(13) 0.68316(12) 0.19386(11) 0.0146(3) Uani 1 1 d . .
C11 C 0.19536(14) 0.80624(13) 0.21986(11) 0.0190(3) Uani 1 1 d . .
H11 H 0.1850 0.8451 0.2916 0.023 Uiso 1 1 calc R U
C12 C 0.13544(15) 0.87373(14) 0.14401(12) 0.0241(3) Uani 1 1 d . .
H12 H 0.0868 0.9577 0.1639 0.029 Uiso 1 1 calc R U
C13 C 0.14631(15) 0.81918(14) 0.03965(12) 0.0229(3) Uani 1 1 d . .
H13 H 0.1057 0.8651 -0.0123 0.027 Uiso 1 1 calc R U
C14 C 0.21728(15) 0.69667(14) 0.01229(12) 0.0221(3) Uani 1 1 d . .
H14 H 0.2248 0.6577 -0.0585 0.026 Uiso 1 1 calc R U
C15 C 0.27754(15) 0.63070(13) 0.08822(11) 0.0188(3) Uani 1 1 d . .
H15 H 0.3256 0.5467 0.0678 0.023 Uiso 1 1 calc R U
C16 C 0.31039(14) 0.46618(12) 0.29323(11) 0.0147(3) Uani 1 1 d . .
C17 C 0.16726(15) 0.45760(13) 0.35837(12) 0.0194(3) Uani 1 1 d . .
H17 H 0.0983 0.5317 0.3907 0.023 Uiso 1 1 calc R U
C18 C 0.12215(16) 0.34568(14) 0.37758(12) 0.0239(3) Uani 1 1 d . .
H18 H 0.0241 0.3443 0.4221 0.029 Uiso 1 1 calc R U
C19 C 0.22009(17) 0.23603(14) 0.33186(13) 0.0249(3) Uani 1 1 d . .
H19 H 0.1903 0.1589 0.3453 0.030 Uiso 1 1 calc R U
C20 C 0.36175(17) 0.24045(13) 0.26648(13) 0.0250(3) Uani 1 1 d . .
H20 H 0.4300 0.1659 0.2345 0.030 Uiso 1 1 calc R U
C21 C 0.40502(15) 0.35386(12) 0.24727(12) 0.0202(3) Uani 1 1 d . .
H21 H 0.5027 0.3546 0.2011 0.024 Uiso 1 1 calc R U
C22 C 0.31144(14) 0.67661(12) 0.39628(11) 0.0145(3) Uani 1 1 d . .
C23 C 0.28301(14) 0.74345(12) 0.48112(11) 0.0158(3) Uani 1 1 d . .
C24 C 0.24788(15) 0.83424(12) 0.57926(11) 0.0172(3) Uani 1 1 d . .
C25 C 0.12705(17) 0.94069(13) 0.57285(14) 0.0266(3) Uani 1 1 d . .
H25A H 0.1026 1.0016 0.6373 0.040 Uiso 1 1 calc R U
H25B H 0.1598 0.9805 0.4981 0.040 Uiso 1 1 calc R U
H25C H 0.0413 0.9081 0.5790 0.040 Uiso 1 1 calc R U
C26 C 0.1977(2) 0.77410(15) 0.69717(13) 0.0368(4) Uani 1 1 d . .
H26A H 0.1752 0.8359 0.7605 0.055 Uiso 1 1 calc R U
H26B H 0.1109 0.7422 0.7053 0.055 Uiso 1 1 calc R U
H26C H 0.2748 0.7057 0.7013 0.055 Uiso 1 1 calc R U
C27 C 0.38152(17) 0.88668(15) 0.56754(15) 0.0325(4) Uani 1 1 d . .
H27A H 0.3580 0.9467 0.6325 0.049 Uiso 1 1 calc R U
H27B H 0.4607 0.8190 0.5693 0.049 Uiso 1 1 calc R U
H27C H 0.4113 0.9279 0.4933 0.049 Uiso 1 1 calc R U

loop_
_atom_site_aniso_label
_atom_site_aniso_U_11
_atom_site_aniso_U_22
_atom_site_aniso_U_33
_atom_site_aniso_U_23
_atom_site_aniso_U_13
_atom_site_aniso_U_12
P1 0.01266(17) 0.01308(16) 0.01418(16) 0.00013(12) -0.00457(12) -0.00360(12)
B1 0.0135(7) 0.0164(7) 0.0134(7) -0.0018(5) -0.0043(5) -0.0035(5)
C1 0.0151(6) 0.0150(6) 0.0168(6) -0.0025(5) -0.0056(5) -0.0048(5)
C2 0.0192(7) 0.0201(7) 0.0228(7) 0.0044(5) -0.0129(6) -0.0074(5)
C3 0.0270(8) 0.0232(7) 0.0213(7) 0.0058(6) -0.0120(6) -0.0063(6)
C4 0.0178(7) 0.0380(9) 0.0319(8) 0.0088(7) -0.0094(6) -0.0002(6)
C5 0.0501(11) 0.0337(9) 0.0467(10) 0.0122(7) -0.0359(9) -0.0239(8)
C6 0.0177(7) 0.0224(7) 0.0179(6) 0.0054(5) -0.0062(5) -0.0077(5)
C7 0.0244(8) 0.0404(9) 0.0285(8) 0.0164(7) -0.0130(6) -0.0096(7)
C8 0.0258(8) 0.0423(9) 0.0194(7) 0.0039(6) -0.0012(6) -0.0059(7)
C9 0.0442(10) 0.0274(8) 0.0365(9) 0.0132(7) -0.0175(8) -0.0207(7)
C10 0.0110(6) 0.0190(6) 0.0136(6) 0.0004(5) -0.0022(5) -0.0061(5)
C11 0.0173(7) 0.0225(7) 0.0146(6) -0.0013(5) -0.0039(5) -0.0015(5)
C12 0.0196(7) 0.0255(7) 0.0213(7) 0.0024(6) -0.0038(6) 0.0019(6)
C13 0.0176(7) 0.0346(8) 0.0173(7) 0.0090(6) -0.0072(5) -0.0065(6)
C14 0.0223(7) 0.0327(8) 0.0152(6) 0.0003(6) -0.0082(5) -0.0114(6)
C15 0.0193(7) 0.0207(7) 0.0178(6) -0.0018(5) -0.0071(5) -0.0057(5)
C16 0.0166(6) 0.0188(6) 0.0120(6) 0.0003(5) -0.0081(5) -0.0055(5)
C17 0.0176(7) 0.0237(7) 0.0175(6) -0.0021(5) -0.0062(5) -0.0054(5)
C18 0.0227(7) 0.0339(8) 0.0197(7) 0.0036(6) -0.0076(6) -0.0156(6)
C19 0.0340(8) 0.0240(7) 0.0256(7) 0.0088(6) -0.0161(6) -0.0168(6)
C20 0.0274(8) 0.0179(7) 0.0323(8) 0.0008(6) -0.0138(6) -0.0045(6)
C21 0.0177(7) 0.0198(7) 0.0237(7) -0.0005(5) -0.0072(6) -0.0055(5)
C22 0.0133(6) 0.0164(6) 0.0150(6) 0.0014(5) -0.0057(5) -0.0041(5)
C23 0.0160(6) 0.0165(6) 0.0158(6) 0.0018(5) -0.0063(5) -0.0038(5)
C24 0.0207(7) 0.0159(6) 0.0152(6) -0.0019(5) -0.0074(5) -0.0020(5)
C25 0.0261(8) 0.0207(7) 0.0306(8) -0.0041(6) -0.0105(6) 0.0018(6)
C26 0.0672(12) 0.0260(8) 0.0154(7) -0.0005(6) -0.0127(7) -0.0084(8)
C27 0.0259(8) 0.0335(9) 0.0399(9) -0.0179(7) -0.0130(7) -0.0046(7)

loop_
_atom_type_symbol
_atom_type_description
_atom_type_scat_dispersion_real
_atom_type_scat_dispersion_imag
_atom_type_scat_source
C C 0.0033 0.0016 'International Tables Vol C Tables 4.2.6.8 and 6.1.1.4'
H H 0.0000 0.0000 'International Tables Vol C Tables 4.2.6.8 and 6.1.1.4'
B B 0.0013 0.0007 'International Tables Vol C Tables 4.2.6.8 and 6.1.1.4'
P P 0.1023 0.0942 'International Tables Vol C Tables 4.2.6.8 and 6.1.1.4'

loop_
_geom_angle_atom_site_label_1
_geom_angle_atom_site_label_2
_geom_angle_atom_site_label_3
_geom_angle
C1 P1 C6 112.29(6)
C1 P1 C2 110.21(6)
C6 P1 C2 117.49(6)
C1 P1 H1 109.6(7)
C6 P1 H1 102.8(6)
C2 P1 H1 103.5(6)
C22 B1 C16 111.87(10)
C22 B1 C10 109.35(10)
C16 B1 C10 109.23(10)
C22 B1 C1 109.37(11)
C16 B1 C1 108.73(10)
C10 B1 C1 108.22(10)
B1 C1 P1 117.62(9)
B1 C1 H1A 107.9
P1 C1 H1A 107.9
B1 C1 H1B 107.9
P1 C1 H1B 107.9
H1A C1 H1B 107.2
C4 C2 C5 110.52(13)
C4 C2 C3 109.86(12)
C5 C2 C3 108.00(12)
C4 C2 P1 110.70(10)
C5 C2 P1 111.21(10)
C3 C2 P1 106.42(9)
C2 C3 H3A 109.5
C2 C3 H3B 109.5
H3A C3 H3B 109.5
C2 C3 H3C 109.5
H3A C3 H3C 109.5
H3B C3 H3C 109.5
C2 C4 H4A 109.5
C2 C4 H4B 109.5
H4A C4 H4B 109.5
C2 C4 H4C 109.5
H4A C4 H4C 109.5
H4B C4 H4C 109.5
C2 C5 H5A 109.5
C2 C5 H5B 109.5
H5A C5 H5B 109.5
C2 C5 H5C 109.5
H5A C5 H5C 109.5
H5B C5 H5C 109.5
C8 C6 C9 110.26(13)
C8 C6 C7 109.61(12)
C9 C6 C7 108.25(12)
C8 C6 P1 112.51(10)
C9 C6 P1 110.18(10)
C7 C6 P1 105.84(9)
C6 C7 H7A 109.5
C6 C7 H7B 109.5
H7A C7 H7B 109.5
C6 C7 H7C 109.5
H7A C7 H7C 109.5
H7B C7 H7C 109.5
C6 C8 H8A 109.5
C6 C8 H8B 109.5
H8A C8 H8B 109.5
C6 C8 H8C 109.5
H8A C8 H8C 109.5
H8B C8 H8C 109.5
C6 C9 H9A 109.5
C6 C9 H9B 109.5
H9A C9 H9B 109.5
C6 C9 H9C 109.5
H9A C9 H9C 109.5
H9B C9 H9C 109.5
C11 C10 C15 115.79(12)
C11 C10 B1 124.37(11)
C15 C10 B1 119.78(11)
C12 C11 C10 122.12(13)
C12 C11 H11 118.9
C10 C11 H11 118.9
C13 C12 C11 120.43(13)
C13 C12 H12 119.8
C11 C12 H12 119.8
C14 C13 C12 118.93(13)
C14 C13 H13 120.5
C12 C13 H13 120.5
C13 C14 C15 120.07(13)
C13 C14 H14 120.0
C15 C14 H14 120.0
C14 C15 C10 122.63(13)
C14 C15 H15 118.7
C10 C15 H15 118.7
C21 C16 C17 115.33(12)
C21 C16 B1 125.16(12)
C17 C16 B1 119.50(11)
C18 C17 C16 122.88(13)
C18 C17 H17 118.6
C16 C17 H17 118.6
C19 C18 C17 119.97(13)
C19 C18 H18 120.0
C17 C18 H18 120.0
C20 C19 C18 118.99(13)
C20 C19 H19 120.5
C18 C19 H19 120.5
C19 C20 C21 120.30(14)
C19 C20 H20 119.9
C21 C20 H20 119.9
C16 C21 C20 122.52(13)
C16 C21 H21 118.7
C20 C21 H21 118.7
C23 C22 B1 173.02(13)
C22 C23 C24 175.38(13)
C23 C24 C26 111.06(11)
C23 C24 C25 108.52(11)
C26 C24 C25 109.37(12)
C23 C24 C27 109.63(11)
C26 C24 C27 109.56(13)
C25 C24 C27 108.65(12)
C24 C25 H25A 109.5
C24 C25 H25B 109.5
H25A C25 H25B 109.5
C24 C25 H25C 109.5
H25A C25 H25C 109.5
H25B C25 H25C 109.5
C24 C26 H26A 109.5
C24 C26 H26B 109.5
H26A C26 H26B 109.5
C24 C26 H26C 109.5
H26A C26 H26C 109.5
H26B C26 H26C 109.5
C24 C27 H27A 109.5
C24 C27 H27B 109.5
H27A C27 H27B 109.5
C24 C27 H27C 109.5
H27A C27 H27C 109.5
H27B C27 H27C 109.5

loop_
_geom_bond_atom_site_label_1
_geom_bond_atom_site_label_2
_geom_bond_distance
P1 C1 1.7843(13)
P1 C6 1.8484(13)
P1 C2 1.8487(14)
P1 H1 1.310(14)
B1 C22 1.5971(18)
B1 C16 1.6363(19)
B1 C10 1.6408(19)
B1 C1 1.6948(19)
C1 H1A 0.9900
C1 H1B 0.9900
C2 C4 1.531(2)
C2 C5 1.534(2)
C2 C3 1.5397(19)
C3 H3A 0.9800
C3 H3B 0.9800
C3 H3C 0.9800
C4 H4A 0.9800
C4 H4B 0.9800
C4 H4C 0.9800
C5 H5A 0.9800
C5 H5B 0.9800
C5 H5C 0.9800
C6 C8 1.531(2)
C6 C9 1.535(2)
C6 C7 1.537(2)
C7 H7A 0.9800
C7 H7B 0.9800
C7 H7C 0.9800
C8 H8A 0.9800
C8 H8B 0.9800
C8 H8C 0.9800
C9 H9A 0.9800
C9 H9B 0.9800
C9 H9C 0.9800
C10 C11 1.3980(18)
C10 C15 1.4026(18)
C11 C12 1.3931(19)
C11 H11 0.9500
C12 C13 1.386(2)
C12 H12 0.9500
C13 C14 1.384(2)
C13 H13 0.9500
C14 C15 1.3886(19)
C14 H14 0.9500
C15 H15 0.9500
C16 C21 1.3948(18)
C16 C17 1.4045(19)
C17 C18 1.388(2)
C17 H17 0.9500
C18 C19 1.385(2)
C18 H18 0.9500
C19 C20 1.381(2)
C19 H19 0.9500
C20 C21 1.395(2)
C20 H20 0.9500
C21 H21 0.9500
C22 C23 1.2053(18)
C23 C24 1.4825(17)
C24 C26 1.5304(19)
C24 C25 1.5305(19)
C24 C27 1.532(2)
C25 H25A 0.9800
C25 H25B 0.9800
C25 H25C 0.9800
C26 H26A 0.9800
C26 H26B 0.9800
C26 H26C 0.9800
C27 H27A 0.9800
C27 H27B 0.9800
C27 H27C 0.9800

loop_
_geom_torsion_atom_site_label_1
_geom_torsion_atom_site_label_2
_geom_torsion_atom_site_label_3
_geom_torsion_atom_site_label_4
_geom_torsion
C22 B1 C1 P1 -33.87(14)
C16 B1 C1 P1 -156.28(9)
C10 B1 C1 P1 85.17(12)
C6 P1 C1 B1 -110.74(10)
C2 P1 C1 B1 116.23(10)
C1 P1 C2 C4 68.96(11)
C6 P1 C2 C4 -61.36(12)
C1 P1 C2 C5 -167.76(11)
C6 P1 C2 C5 61.92(13)
C1 P1 C2 C3 -50.37(11)
C6 P1 C2 C3 179.30(9)
C1 P1 C6 C8 -66.74(12)
C2 P1 C6 C8 62.62(12)
C1 P1 C6 C9 169.78(10)
C2 P1 C6 C9 -60.86(12)
C1 P1 C6 C7 52.96(12)
C2 P1 C6 C7 -177.69(10)
C22 B1 C10 C11 10.29(17)
C16 B1 C10 C11 133.02(13)
C1 B1 C10 C11 -108.76(14)
C22 B1 C10 C15 -172.83(11)
C16 B1 C10 C15 -50.10(15)
C1 B1 C10 C15 68.12(15)
C15 C10 C11 C12 -1.9(2)
B1 C10 C11 C12 175.14(13)
C10 C11 C12 C13 1.2(2)
C11 C12 C13 C14 0.1(2)
C12 C13 C14 C15 -0.7(2)
C13 C14 C15 C10 -0.1(2)
C11 C10 C15 C14 1.3(2)
B1 C10 C15 C14 -175.80(12)
C22 B1 C16 C21 -126.41(13)
C10 B1 C16 C21 112.38(14)
C1 B1 C16 C21 -5.53(17)
C22 B1 C16 C17 54.72(15)
C10 B1 C16 C17 -66.49(14)
C1 B1 C16 C17 175.60(11)
C21 C16 C17 C18 0.79(19)
B1 C16 C17 C18 179.77(12)
C16 C17 C18 C19 0.1(2)
C17 C18 C19 C20 -0.6(2)
C18 C19 C20 C21 0.1(2)
C17 C16 C21 C20 -1.3(2)
B1 C16 C21 C20 179.80(13)
C19 C20 C21 C16 0.9(2)
